data_4121475
loop_
_publ_author_name
'Kang, Taek'
'Kim, Youngchan'
'Lee, Donggun'
'Wang, Zhen'
'Chang, Sukbok'

_publ_section_title
;
 Iridium-Catalyzed Intermolecular Amidation of sp(3) C-H Bonds: Late-Stage
 Functionalization of an Unactivated Methyl Group.
;
_journal_issue 11
_journal_name_full 'Journal of the American Chemical Society'
_journal_page_first 4141
_journal_page_last 4144
_journal_paper_doi 10.1021/ja501014b
_journal_volume 136
_journal_year 2014
_chemical_formula_moiety 'C16 H26 N2 O3 S'
_chemical_formula_sum 'C16 H26 N2 O3 S'
_chemical_formula_weight 326.45
_chemical_name_systematic
; 
 ? 
;
_space_group_IT_number 14
_symmetry_cell_setting monoclinic
_symmetry_space_group_name_Hall '-P 2ybc'
_symmetry_space_group_name_H-M 'P 1 21/c 1'
_atom_sites_solution_hydrogens geom
_atom_sites_solution_primary direct
_atom_sites_solution_secondary difmap
_audit_creation_method SHELXL-97
_cell_angle_alpha 90.00
_cell_angle_beta 95.941(3)
_cell_angle_gamma 90.00
_cell_formula_units_Z 4
_cell_length_a 13.1014(13)
_cell_length_b 12.7136(11)
_cell_length_c 10.5927(10)
_cell_measurement_reflns_used 17709
_cell_measurement_temperature 100(2)
_cell_measurement_theta_max 26.80
_cell_measurement_theta_min 2.85
_cell_volume 1754.9(3)
_computing_cell_refinement 'Bruker SMART'
_computing_data_collection 'Bruker SMART'
_computing_data_reduction 'Bruker SAINT'
_computing_molecular_graphics 'Bruker SHELXTL'
_computing_publication_material 'Bruker SHELXTL'
_computing_structure_refinement 'SHELXL-97 (Sheldrick, 1997)'
_computing_structure_solution 'SHELXS-97 (Sheldrick, 1990)'
_diffrn_ambient_temperature 100(2)
_diffrn_measured_fraction_theta_full 0.989
_diffrn_measured_fraction_theta_max 0.989
_diffrn_measurement_device_type 'CCD area detector'
_diffrn_measurement_method 'phi and omega scans'
_diffrn_radiation_monochromator graphite
_diffrn_radiation_source 'fine-focus sealed tube'
_diffrn_radiation_type MoK\a
_diffrn_radiation_wavelength 0.71073
_diffrn_reflns_av_R_equivalents 0.0907
_diffrn_reflns_av_sigmaI/netI 0.0801
_diffrn_reflns_limit_h_max 15
_diffrn_reflns_limit_h_min -16
_diffrn_reflns_limit_k_max 14
_diffrn_reflns_limit_k_min -16
_diffrn_reflns_limit_l_max 13
_diffrn_reflns_limit_l_min -13
_diffrn_reflns_number 17709
_diffrn_reflns_theta_full 26.80
_diffrn_reflns_theta_max 26.80
_diffrn_reflns_theta_min 2.85
_exptl_absorpt_coefficient_mu 0.198
_exptl_absorpt_correction_T_max 0.9882
_exptl_absorpt_correction_T_min 0.9615
_exptl_absorpt_correction_type multi-scan
_exptl_absorpt_process_details SADABS
_exptl_crystal_colour white
_exptl_crystal_density_diffrn 1.236
_exptl_crystal_density_meas ?
_exptl_crystal_density_method 'not measured'
_exptl_crystal_description block
_exptl_crystal_F_000 704
_exptl_crystal_size_max 0.20
_exptl_crystal_size_mid 0.17
_exptl_crystal_size_min 0.06
_refine_diff_density_max 0.600
_refine_diff_density_min -0.484
_refine_diff_density_rms 0.100
_refine_ls_extinction_method none
_refine_ls_goodness_of_fit_ref 1.062
_refine_ls_hydrogen_treatment constr
_refine_ls_matrix_type full
_refine_ls_number_parameters 199
_refine_ls_number_reflns 3703
_refine_ls_number_restraints 0
_refine_ls_restrained_S_all 1.062
_refine_ls_R_factor_all 0.1187
_refine_ls_R_factor_gt 0.0657
_refine_ls_shift/su_max 0.000
_refine_ls_shift/su_mean 0.000
_refine_ls_structure_factor_coef Fsqd
_refine_ls_weighting_details 'calc w=1/[\s^2^(Fo^2^)+(0.1036P)^2^+1.7098P] where P=(Fo^2^+2Fc^2^)/3'
_refine_ls_weighting_scheme calc
_refine_ls_wR_factor_gt 0.1690
_refine_ls_wR_factor_ref 0.2025
_reflns_number_gt 2447
_reflns_number_total 3703
_reflns_threshold_expression >2sigma(I)
_cod_data_source_file ja501014b_si_003.cif
_cod_data_source_block n0035b-1
_cod_depositor_comments
;
The following automatic conversions were performed:

'_symmetry_cell_setting' value 'Monoclinic' changed to 'monoclinic'
according to
/usr/data/users/saulius/crontab/automatic-downloads/current/ACS/lib/dictionaries/cif_core.dic
dictionary named 'cif_core.dic' version 2.4.2 from 2011-04-26.

Automatic conversion script
Id: cif_fix_values 2281 2013-09-26 08:29:07Z andrius 

The following automatic conversions were performed:

'_exptl_crystal_density_meas' value 'not measured' was changed to '?'
- the value is perceived as not measured.

Automatic conversion script
Id: cif_fix_values 3008 2015-01-20 13:52:24Z robertas 
;
_cod_original_sg_symbol_H-M P2(1)/c
_cod_database_code 4121475

loop_
_symmetry_equiv_pos_as_xyz
'x, y, z'
'-x, y+1/2, -z+1/2'
'-x, -y, -z'
'x, -y-1/2, z-1/2'

loop_
_atom_site_label
_atom_site_type_symbol
_atom_site_fract_x
_atom_site_fract_y
_atom_site_fract_z
_atom_site_U_iso_or_equiv
_atom_site_adp_type
_atom_site_occupancy
_atom_site_symmetry_multiplicity
_atom_site_calc_flag
_atom_site_refinement_flags
S1 S 0.02997(6) 0.87541(7) 0.15557(8) 0.0192(3) Uani 1 1 d .
N1 N 0.1154(2) 0.9024(2) 0.0610(3) 0.0207(6) Uani 1 1 d .
H1D H 0.1185 0.9655 0.0275 0.025 Uiso 1 1 calc R
N2 N 0.3147(2) 1.0404(2) -0.0695(3) 0.0241(7) Uani 1 1 d .
O1 O 0.08255(17) 0.83814(19) 0.2722(2) 0.0235(6) Uani 1 1 d .
O2 O -0.03317(17) 0.96863(18) 0.1569(2) 0.0237(6) Uani 1 1 d .
O3 O 0.37607(18) 1.12280(19) -0.0126(2) 0.0285(6) Uani 1 1 d .
C1 C 0.4115(3) 1.0048(3) 0.3577(4) 0.0380(10) Uani 1 1 d .
H1A H 0.3803 1.0436 0.4239 0.057 Uiso 1 1 calc R
H1B H 0.4776 1.0368 0.3444 0.057 Uiso 1 1 calc R
H1C H 0.4222 0.9314 0.3840 0.057 Uiso 1 1 calc R
C2 C 0.3406(3) 1.0089(3) 0.2346(3) 0.0299(8) Uani 1 1 d .
H2A H 0.3289 1.0833 0.2094 0.036 Uiso 1 1 calc R
H2B H 0.2734 0.9779 0.2490 0.036 Uiso 1 1 calc R
C3 C 0.3844(3) 0.9498(3) 0.1265(3) 0.0241(8) Uani 1 1 d .
H3A H 0.4541 0.9771 0.1177 0.029 Uiso 1 1 calc R
H3B H 0.3912 0.8745 0.1499 0.029 Uiso 1 1 calc R
C4 C 0.3212(2) 0.9583(3) 0.0005(3) 0.0209(8) Uani 1 1 d .
C5 C 0.2620(3) 0.8644(3) -0.0561(3) 0.0230(8) Uani 1 1 d .
H5A H 0.2205 0.8885 -0.1354 0.028 Uiso 1 1 calc R
C6 C 0.1878(2) 0.8199(3) 0.0317(3) 0.0226(8) Uani 1 1 d .
H6A H 0.1498 0.7598 -0.0097 0.027 Uiso 1 1 calc R
H6B H 0.2263 0.7944 0.1111 0.027 Uiso 1 1 calc R
C7 C 0.3686(3) 1.2094(3) -0.0980(4) 0.0343(9) Uani 1 1 d .
H7A H 0.4105 1.2677 -0.0611 0.052 Uiso 1 1 calc R
H7B H 0.2968 1.2319 -0.1133 0.052 Uiso 1 1 calc R
H7C H 0.3932 1.1882 -0.1785 0.052 Uiso 1 1 calc R
C8 C 0.3331(3) 0.7769(3) -0.0928(4) 0.0279(8) Uani 1 1 d .
H8A H 0.2910 0.7181 -0.1309 0.033 Uiso 1 1 calc R
H8B H 0.3733 0.7502 -0.0152 0.033 Uiso 1 1 calc R
C9 C 0.4070(3) 0.8129(3) -0.1868(4) 0.0363(10) Uani 1 1 d .
H9A H 0.4510 0.7539 -0.2062 0.055 Uiso 1 1 calc R
H9B H 0.4497 0.8704 -0.1493 0.055 Uiso 1 1 calc R
H9C H 0.3678 0.8373 -0.2651 0.055 Uiso 1 1 calc R
C10 C -0.0442(2) 0.7712(3) 0.0861(3) 0.0191(7) Uani 1 1 d .
C11 C -0.1076(3) 0.7890(3) -0.0257(3) 0.0257(8) Uani 1 1 d .
H11A H -0.1149 0.8578 -0.0606 0.031 Uiso 1 1 calc R
C12 C -0.1595(3) 0.7051(3) -0.0851(3) 0.0296(9) Uani 1 1 d .
H12A H -0.2022 0.7169 -0.1618 0.036 Uiso 1 1 calc R
C13 C -0.1509(3) 0.6041(3) -0.0356(3) 0.0255(8) Uani 1 1 d .
C14 C -0.0881(3) 0.5887(3) 0.0769(3) 0.0305(9) Uani 1 1 d .
H14A H -0.0816 0.5202 0.1127 0.037 Uiso 1 1 calc R
C15 C -0.0348(3) 0.6713(3) 0.1375(3) 0.0256(8) Uani 1 1 d .
H15A H 0.0080 0.6595 0.2142 0.031 Uiso 1 1 calc R
C16 C -0.2052(3) 0.5121(3) -0.1032(4) 0.0383(10) Uani 1 1 d .
H16A H -0.2454 0.5369 -0.1806 0.057 Uiso 1 1 calc R
H16B H -0.2510 0.4790 -0.0473 0.057 Uiso 1 1 calc R
H16C H -0.1544 0.4606 -0.1255 0.057 Uiso 1 1 calc R

loop_
_atom_site_aniso_label
_atom_site_aniso_U_11
_atom_site_aniso_U_22
_atom_site_aniso_U_33
_atom_site_aniso_U_23
_atom_site_aniso_U_13
_atom_site_aniso_U_12
S1 0.0254(4) 0.0169(5) 0.0152(4) 0.0000(3) 0.0021(3) -0.0001(3)
N1 0.0275(15) 0.0137(15) 0.0217(16) 0.0016(11) 0.0067(12) -0.0021(11)
N2 0.0264(15) 0.0201(16) 0.0260(17) -0.0018(13) 0.0035(12) -0.0031(12)
O1 0.0314(13) 0.0235(14) 0.0145(12) 0.0019(10) -0.0021(9) 0.0008(10)
O2 0.0317(13) 0.0167(13) 0.0228(14) -0.0035(10) 0.0032(10) 0.0036(10)
O3 0.0329(13) 0.0186(13) 0.0331(15) 0.0027(11) -0.0018(11) -0.0067(10)
C1 0.058(3) 0.033(2) 0.023(2) 0.0000(18) 0.0017(18) -0.014(2)
C2 0.036(2) 0.027(2) 0.028(2) 0.0004(16) 0.0050(16) -0.0008(16)
C3 0.0273(18) 0.0165(18) 0.028(2) 0.0004(15) 0.0020(14) 0.0008(14)
C4 0.0220(17) 0.0194(19) 0.0221(19) -0.0021(15) 0.0064(13) 0.0015(13)
C5 0.0279(18) 0.0202(19) 0.0211(18) -0.0030(15) 0.0041(14) -0.0036(14)
C6 0.0259(18) 0.0164(18) 0.0260(19) -0.0012(14) 0.0049(14) -0.0026(14)
C7 0.042(2) 0.019(2) 0.042(2) 0.0074(17) 0.0056(18) -0.0042(16)
C8 0.0319(19) 0.022(2) 0.030(2) -0.0073(16) 0.0052(15) -0.0013(15)
C9 0.040(2) 0.032(2) 0.040(2) -0.0129(19) 0.0170(18) -0.0119(18)
C10 0.0228(17) 0.0200(19) 0.0153(17) -0.0023(14) 0.0054(13) -0.0013(13)
C11 0.0304(19) 0.023(2) 0.0230(19) 0.0044(15) 0.0003(14) -0.0010(15)
C12 0.0315(19) 0.035(2) 0.0206(19) -0.0009(16) -0.0049(15) -0.0029(16)
C13 0.0287(19) 0.029(2) 0.0198(19) -0.0041(15) 0.0072(15) -0.0054(15)
C14 0.047(2) 0.022(2) 0.023(2) 0.0027(15) 0.0060(17) -0.0045(17)
C15 0.037(2) 0.022(2) 0.0168(18) 0.0044(15) -0.0015(14) 0.0003(15)
C16 0.046(2) 0.039(3) 0.030(2) -0.0082(19) 0.0056(18) -0.0106(19)

loop_
_atom_type_symbol
_atom_type_description
_atom_type_scat_dispersion_real
_atom_type_scat_dispersion_imag
_atom_type_scat_source
C C 0.0033 0.0016 'International Tables Vol C Tables 4.2.6.8 and 6.1.1.4'
H H 0.0000 0.0000 'International Tables Vol C Tables 4.2.6.8 and 6.1.1.4'
N N 0.0061 0.0033 'International Tables Vol C Tables 4.2.6.8 and 6.1.1.4'
O O 0.0106 0.0060 'International Tables Vol C Tables 4.2.6.8 and 6.1.1.4'
S S 0.1246 0.1234 'International Tables Vol C Tables 4.2.6.8 and 6.1.1.4'

loop_
_geom_angle_atom_site_label_1
_geom_angle_atom_site_label_2
_geom_angle_atom_site_label_3
_geom_angle
O1 S1 O2 119.17(14)
O1 S1 N1 107.66(15)
O2 S1 N1 105.42(14)
O1 S1 C10 107.88(15)
O2 S1 C10 109.26(15)
N1 S1 C10 106.79(15)
C6 N1 S1 118.9(2)
C4 N2 O3 110.9(3)
N2 O3 C7 107.6(3)
C1 C2 C3 112.4(3)
C4 C3 C2 114.5(3)
N2 C4 C3 125.0(3)
N2 C4 C5 114.4(3)
C3 C4 C5 120.5(3)
C4 C5 C6 112.6(3)
C4 C5 C8 112.0(3)
C6 C5 C8 109.3(3)
N1 C6 C5 109.4(3)
C5 C8 C9 113.1(3)
C15 C10 C11 120.3(3)
C15 C10 S1 120.3(3)
C11 C10 S1 119.2(3)
C12 C11 C10 118.9(3)
C11 C12 C13 121.7(3)
C12 C13 C14 118.2(3)
C12 C13 C16 121.5(3)
C14 C13 C16 120.3(3)
C15 C14 C13 121.1(3)
C10 C15 C14 119.7(3)

loop_
_geom_bond_atom_site_label_1
_geom_bond_atom_site_label_2
_geom_bond_distance
S1 O1 1.431(2)
S1 O2 1.446(2)
S1 N1 1.614(3)
S1 C10 1.759(3)
N1 C6 1.468(4)
N2 C4 1.277(4)
N2 O3 1.417(4)
O3 C7 1.422(4)
C1 C2 1.521(5)
C2 C3 1.530(5)
C3 C4 1.500(5)
C4 C5 1.514(5)
C5 C6 1.523(5)
C5 C8 1.526(5)
C8 C9 1.529(5)
C10 C15 1.382(5)
C10 C11 1.393(5)
C11 C12 1.382(5)
C12 C13 1.387(5)
C13 C14 1.390(5)
C13 C16 1.511(5)
C14 C15 1.382(5)
